data_2243501
loop_
_publ_author_name
'Faizi, Md. Serajul Haque'
'Cinar, Emine Berrin'
'Aydin, Alev Sema'
'Agar, Erbil'
'Dege, Necmi'
'Mashrai, Ashraf'

_publ_section_title
;
 Crystal structure, Hirshfeld surface analysis and DFT studies of
 (<i>E</i>)-2-{[(3-chloro-4-methylphenyl)imino]methyl}-4-methylphenol
;
_journal_coeditor_code VM2236
_journal_issue 8
_journal_name_full 'Acta Crystallographica Section E'
_journal_page_first 1320
_journal_page_last 1324
_journal_paper_doi 10.1107/S2056989020009421
_journal_volume 76
_journal_year 2020
_chemical_formula_iupac 'C15 H14 Cl N O'
_chemical_formula_moiety 'C15 H14 Cl N O'
_chemical_formula_sum 'C15 H14 Cl N O'
_chemical_formula_weight 259.72
_chemical_name_systematic
;
(<i>E</i>)-2-{[(3-Chloro-4-methylphenyl)imino]methyl}-4-methylphenol
;
_space_group_crystal_system monoclinic
_space_group_IT_number 14
_space_group_name_Hall '-P 2ybc'
_space_group_name_H-M_alt 'P 1 21/c 1'
_atom_sites_solution_hydrogens mixed
_audit_creation_method SHELXL-2018/3
_cell_angle_alpha 90
_cell_angle_beta 96.392(5)
_cell_angle_gamma 90
_cell_formula_units_Z 4
_cell_length_a 8.0534(5)
_cell_length_b 6.3764(3)
_cell_length_c 25.3657(16)
_cell_measurement_reflns_used 9569
_cell_measurement_temperature 296(2)
_cell_measurement_theta_max 30.31
_cell_measurement_theta_min 1.62
_cell_volume 1294.47(13)
_computing_cell_refinement
;
X-AREA (Stoe & Cie, 2002)
;
_computing_data_collection
;
X-AREA (Stoe & Cie, 2002)
;
_computing_data_reduction
;
X-SHAPE (Stoe & Cie, 2002)
;
_computing_molecular_graphics
;
ORTEP-3 for Windows (Farrugia, 2012), XP in ShelXtl (Sheldrick,
2008)
;
_computing_structure_refinement
;
<i>SHELXL2018/3</i> (Sheldrick, 2015b)
;
_computing_structure_solution
;
<i>SHELXT2018/2</i> (Sheldrick, 2015a)
;
_diffrn_ambient_temperature 296(2)
_diffrn_detector 'image plate (34 cm diameter)'
_diffrn_detector_area_resol_mean 6.67
_diffrn_measured_fraction_theta_full 0.999
_diffrn_measured_fraction_theta_max 0.999
_diffrn_measurement_device '2-circle goniometer'
_diffrn_measurement_device_type 'Stoe IPDS 2'
_diffrn_measurement_method 'rotation method'
_diffrn_radiation_monochromator 'plane graphite'
_diffrn_radiation_type 'Mo K\a'
_diffrn_radiation_wavelength 0.71073
_diffrn_reflns_av_R_equivalents 0.0397
_diffrn_reflns_av_unetI/netI 0.0299
_diffrn_reflns_limit_h_max 9
_diffrn_reflns_limit_h_min -9
_diffrn_reflns_limit_k_max 7
_diffrn_reflns_limit_k_min -7
_diffrn_reflns_limit_l_max 30
_diffrn_reflns_limit_l_min -30
_diffrn_reflns_number 7752
_diffrn_reflns_theta_full 25.242
_diffrn_reflns_theta_max 25.498
_diffrn_reflns_theta_min 1.616
_diffrn_source 'sealed X-ray tube, 12 x 0.4 mm long-fine focus'
_diffrn_source_current 45
_diffrn_source_power 2.25
_diffrn_source_voltage 50
_exptl_absorpt_coefficient_mu 0.282
_exptl_absorpt_correction_T_max 0.9581
_exptl_absorpt_correction_T_min 0.8851
_exptl_absorpt_correction_type integration
_exptl_absorpt_process_details
;
(X-RED32; Stoe & Cie, 2002)
;
_exptl_crystal_colour orange
_exptl_crystal_density_diffrn 1.333
_exptl_crystal_description stick
_exptl_crystal_F_000 544
_exptl_crystal_size_max 0.650
_exptl_crystal_size_mid 0.373
_exptl_crystal_size_min 0.210
_refine_diff_density_max 0.221
_refine_diff_density_min -0.263
_refine_ls_extinction_method none
_refine_ls_goodness_of_fit_ref 1.028
_refine_ls_hydrogen_treatment mixed
_refine_ls_matrix_type full
_refine_ls_number_parameters 169
_refine_ls_number_reflns 2414
_refine_ls_number_restraints 0
_refine_ls_restrained_S_all 1.028
_refine_ls_R_factor_all 0.0618
_refine_ls_R_factor_gt 0.0450
_refine_ls_shift/su_max 0.000
_refine_ls_shift/su_mean 0.000
_refine_ls_structure_factor_coef Fsqd
_refine_ls_weighting_details 'w=1/[\s^2^(Fo^2^)+(0.0845P)^2^+0.0590P] where P=(Fo^2^+2Fc^2^)/3'
_refine_ls_weighting_scheme calc
_refine_ls_wR_factor_gt 0.1292
_refine_ls_wR_factor_ref 0.1374
_reflns_number_gt 1801
_reflns_number_total 2414
_reflns_threshold_expression 'I > 2\s(I)'
_cod_data_source_file vm2236sup1.cif
_cod_data_source_block I
_cod_original_sg_symbol_H-M 'P 21/c'
_cod_database_code 2243501
_shelx_space_group_comment
;
The symmetry employed for this shelxl refinement is uniquely defined
by the following loop, which should always be used as a source of
symmetry information in preference to the above space-group names.
They are only intended as comments.
;

loop_
_space_group_symop_operation_xyz
'x, y, z'
'-x, y+1/2, -z+1/2'
'-x, -y, -z'
'x, -y-1/2, z-1/2'

loop_
_atom_site_type_symbol
_atom_site_label
_atom_site_fract_x
_atom_site_fract_y
_atom_site_fract_z
_atom_site_U_iso_or_equiv
_atom_site_adp_type
_atom_site_calc_flag
_atom_site_occupancy
_atom_site_disorder_assembly
_atom_site_disorder_group
Cl Cl1 0.74526(10) 0.21146(12) 0.56404(2) 0.0820(3) Uani d 1 . .
O O1 0.3423(3) 0.0128(3) 0.32974(7) 0.0729(5) Uani d 1 . .
N N1 0.5050(2) 0.3352(3) 0.37421(7) 0.0546(4) Uani d 1 . .
C C9 0.3492(2) 0.3538(3) 0.28875(8) 0.0495(5) Uani d 1 . .
C C5 0.6021(3) 0.4244(3) 0.41869(8) 0.0517(5) Uani d 1 . .
C C10 0.2953(3) 0.4790(3) 0.24498(8) 0.0532(5) Uani d 1 . .
H H10 0.333321 0.616621 0.244352 0.064 Uiso calc 1 . .
C C6 0.6276(3) 0.2994(3) 0.46336(8) 0.0558(5) Uani d 1 . .
H H6 0.582700 0.164970 0.462883 0.067 Uiso calc 1 . .
C C8 0.4537(3) 0.4436(3) 0.33310(8) 0.0540(5) Uani d 1 . .
H H8 0.484407 0.583899 0.331729 0.065 Uiso calc 1 . .
C C7 0.7199(3) 0.3742(4) 0.50893(8) 0.0560(5) Uani d 1 . .
C C14 0.2942(3) 0.1445(3) 0.28904(8) 0.0537(5) Uani d 1 . .
C C11 0.1881(3) 0.4072(3) 0.20271(8) 0.0544(5) Uani d 1 . .
C C2 0.7902(3) 0.5727(4) 0.51180(8) 0.0569(5) Uani d 1 . .
C C3 0.7630(3) 0.6946(4) 0.46627(9) 0.0624(6) Uani d 1 . .
H H3 0.808124 0.828887 0.466715 0.075 Uiso calc 1 . .
C C4 0.6720(3) 0.6247(4) 0.42059(9) 0.0606(6) Uani d 1 . .
H H4 0.657040 0.711090 0.390901 0.073 Uiso calc 1 . .
C C12 0.1343(3) 0.1995(4) 0.20491(9) 0.0603(5) Uani d 1 . .
H H12 0.061070 0.146941 0.177099 0.072 Uiso calc 1 . .
C C13 0.1860(3) 0.0705(4) 0.24686(9) 0.0618(6) Uani d 1 . .
H H13 0.148288 -0.067273 0.246965 0.074 Uiso calc 1 . .
C C15 0.1266(3) 0.5478(4) 0.15702(9) 0.0699(7) Uani d 1 . .
H H15A 0.110835 0.687133 0.169929 0.105 Uiso calc 1 . .
H H15B 0.022293 0.495293 0.140088 0.105 Uiso calc 1 . .
H H15C 0.207326 0.550746 0.131900 0.105 Uiso calc 1 . .
C C1 0.8890(3) 0.6569(4) 0.56097(9) 0.0722(7) Uani d 1 . .
H H1A 0.817191 0.672248 0.588488 0.108 Uiso calc 1 . .
H H1B 0.935229 0.790941 0.553389 0.108 Uiso calc 1 . .
H H1C 0.977895 0.561373 0.572449 0.108 Uiso calc 1 . .
H H1 0.399(4) 0.082(5) 0.3505(14) 0.099(12) Uiso d 1 . .

loop_
_atom_site_aniso_label
_atom_site_aniso_U_11
_atom_site_aniso_U_22
_atom_site_aniso_U_33
_atom_site_aniso_U_12
_atom_site_aniso_U_13
_atom_site_aniso_U_23
Cl1 0.1001(5) 0.0819(5) 0.0596(4) 0.0149(4) -0.0115(3) 0.0193(3)
O1 0.0944(13) 0.0595(10) 0.0617(10) -0.0062(9) -0.0051(9) 0.0144(8)
N1 0.0546(10) 0.0596(11) 0.0481(9) 0.0028(8) -0.0013(7) 0.0010(8)
C9 0.0467(11) 0.0521(11) 0.0489(11) 0.0015(9) 0.0018(8) 0.0018(8)
C5 0.0497(11) 0.0586(12) 0.0458(10) 0.0081(9) 0.0014(8) 0.0017(8)
C10 0.0564(12) 0.0506(11) 0.0514(11) -0.0007(9) 0.0007(9) 0.0043(9)
C6 0.0575(12) 0.0535(12) 0.0553(11) 0.0105(10) 0.0008(9) 0.0040(9)
C8 0.0542(12) 0.0529(12) 0.0528(11) 0.0025(9) -0.0034(9) 0.0023(9)
C7 0.0569(12) 0.0617(13) 0.0481(11) 0.0185(10) -0.0001(9) 0.0050(9)
C14 0.0601(13) 0.0513(11) 0.0496(11) 0.0027(10) 0.0062(9) 0.0060(9)
C11 0.0532(12) 0.0616(12) 0.0477(11) 0.0017(10) 0.0021(9) 0.0008(9)
C2 0.0531(12) 0.0654(14) 0.0510(11) 0.0124(10) 0.0010(9) -0.0064(10)
C3 0.0648(14) 0.0625(14) 0.0583(13) -0.0030(11) 0.0000(10) -0.0016(10)
C4 0.0646(13) 0.0642(13) 0.0515(11) -0.0047(11) -0.0003(10) 0.0060(10)
C12 0.0586(12) 0.0700(14) 0.0507(11) -0.0053(11) -0.0003(9) -0.0081(10)
C13 0.0692(14) 0.0540(12) 0.0621(13) -0.0097(11) 0.0067(11) -0.0030(10)
C15 0.0756(16) 0.0780(17) 0.0524(12) 0.0013(13) -0.0093(11) 0.0077(11)
C1 0.0725(15) 0.0864(18) 0.0545(13) 0.0117(13) -0.0067(11) -0.0140(12)

loop_
_atom_type_symbol
_atom_type_description
_atom_type_scat_dispersion_real
_atom_type_scat_dispersion_imag
_atom_type_scat_source
C C 0.0033 0.0016 'International Tables Vol C Tables 4.2.6.8 and 6.1.1.4'
H H 0.0000 0.0000 'International Tables Vol C Tables 4.2.6.8 and 6.1.1.4'
Cl Cl 0.1484 0.1585 'International Tables Vol C Tables 4.2.6.8 and 6.1.1.4'
N N 0.0061 0.0033 'International Tables Vol C Tables 4.2.6.8 and 6.1.1.4'
O O 0.0106 0.0060 'International Tables Vol C Tables 4.2.6.8 and 6.1.1.4'

loop_
_geom_angle_atom_site_label_1
_geom_angle_atom_site_label_2
_geom_angle_atom_site_label_3
_geom_angle_site_symmetry_1
_geom_angle_site_symmetry_3
_geom_angle
_geom_angle_publ_flag
C14 O1 H1 . . 105(2) ?
C8 N1 C5 . . 122.08(19) ?
C10 C9 C14 . . 118.46(18) ?
C10 C9 C8 . . 119.64(19) ?
C14 C9 C8 . . 121.86(18) ?
C6 C5 C4 . . 118.5(2) ?
C6 C5 N1 . . 116.1(2) ?
C4 C5 N1 . . 125.41(19) ?
C11 C10 C9 . . 122.7(2) ?
C11 C10 H10 . . 118.6 ?
C9 C10 H10 . . 118.6 ?
C5 C6 C7 . . 120.1(2) ?
C5 C6 H6 . . 119.9 ?
C7 C6 H6 . . 119.9 ?
N1 C8 C9 . . 121.82(19) ?
N1 C8 H8 . . 119.1 ?
C9 C8 H8 . . 119.1 ?
C2 C7 C6 . . 122.4(2) ?
C2 C7 Cl1 . . 119.58(17) ?
C6 C7 Cl1 . . 118.04(18) ?
O1 C14 C13 . . 118.7(2) ?
O1 C14 C9 . . 121.97(19) ?
C13 C14 C9 . . 119.36(19) ?
C10 C11 C12 . . 117.03(19) ?
C10 C11 C15 . . 121.7(2) ?
C12 C11 C15 . . 121.2(2) ?
C7 C2 C3 . . 116.2(2) ?
C7 C2 C1 . . 123.1(2) ?
C3 C2 C1 . . 120.7(2) ?
C4 C3 C2 . . 122.6(2) ?
C4 C3 H3 . . 118.7 ?
C2 C3 H3 . . 118.7 ?
C3 C4 C5 . . 120.1(2) ?
C3 C4 H4 . . 120.0 ?
C5 C4 H4 . . 120.0 ?
C13 C12 C11 . . 122.0(2) ?
C13 C12 H12 . . 119.0 ?
C11 C12 H12 . . 119.0 ?
C12 C13 C14 . . 120.4(2) ?
C12 C13 H13 . . 119.8 ?
C14 C13 H13 . . 119.8 ?
C11 C15 H15A . . 109.5 ?
C11 C15 H15B . . 109.5 ?
H15A C15 H15B . . 109.5 ?
C11 C15 H15C . . 109.5 ?
H15A C15 H15C . . 109.5 ?
H15B C15 H15C . . 109.5 ?
C2 C1 H1A . . 109.5 ?
C2 C1 H1B . . 109.5 ?
H1A C1 H1B . . 109.5 ?
C2 C1 H1C . . 109.5 ?
H1A C1 H1C . . 109.5 ?
H1B C1 H1C . . 109.5 ?

loop_
_geom_bond_atom_site_label_1
_geom_bond_atom_site_label_2
_geom_bond_site_symmetry_2
_geom_bond_distance
_geom_bond_publ_flag
Cl1 C7 . 1.735(2) ?
O1 C14 . 1.354(2) ?
O1 H1 . 0.79(4) ?
N1 C8 . 1.281(3) ?
N1 C5 . 1.418(3) ?
C9 C10 . 1.397(3) ?
C9 C14 . 1.406(3) ?
C9 C8 . 1.446(3) ?
C5 C6 . 1.382(3) ?
C5 C4 . 1.394(3) ?
C10 C11 . 1.378(3) ?
C10 H10 . 0.9300 ?
C6 C7 . 1.388(3) ?
C6 H6 . 0.9300 ?
C8 H8 . 0.9300 ?
C7 C2 . 1.385(3) ?
C14 C13 . 1.385(3) ?
C11 C12 . 1.397(3) ?
C11 C15 . 1.505(3) ?
C2 C3 . 1.389(3) ?
C2 C1 . 1.502(3) ?
C3 C4 . 1.374(3) ?
C3 H3 . 0.9300 ?
C4 H4 . 0.9300 ?
C12 C13 . 1.372(3) ?
C12 H12 . 0.9300 ?
C13 H13 . 0.9300 ?
C15 H15A . 0.9600 ?
C15 H15B . 0.9600 ?
C15 H15C . 0.9600 ?
C1 H1A . 0.9600 ?
C1 H1B . 0.9600 ?
C1 H1C . 0.9600 ?

loop_
_geom_hbond_atom_site_label_D
_geom_hbond_atom_site_label_H
_geom_hbond_atom_site_label_A
_geom_hbond_site_symmetry_A
_geom_hbond_distance_DH
_geom_hbond_distance_HA
_geom_hbond_distance_DA
_geom_hbond_angle_DHA
_geom_hbond_publ_flag
O1 H1 N1 . 0.79(4) 1.89(3) 2.625(3) 153(3) yes
C1 H1C Cl1 . 0.96 2.91 3.072(3) 91 yes
C1 H1A N1 3_666 0.96 2.86 3.734(3) 152 yes
C1 H1C Cg1 3_575 0.96 2.92 3.617(2) 131 yes

loop_
_geom_torsion_atom_site_label_1
_geom_torsion_atom_site_label_2
_geom_torsion_atom_site_label_3
_geom_torsion_atom_site_label_4
_geom_torsion_site_symmetry_1
_geom_torsion_site_symmetry_2
_geom_torsion_site_symmetry_3
_geom_torsion_site_symmetry_4
_geom_torsion
_geom_torsion_publ_flag
C8 N1 C5 C6 . . . . 170.44(19) ?
C8 N1 C5 C4 . . . . -9.5(3) ?
C14 C9 C10 C11 . . . . 1.3(3) ?
C8 C9 C10 C11 . . . . -176.3(2) ?
C4 C5 C6 C7 . . . . 0.4(3) ?
N1 C5 C6 C7 . . . . -179.51(18) ?
C5 N1 C8 C9 . . . . -177.49(18) ?
C10 C9 C8 N1 . . . . 179.5(2) ?
C14 C9 C8 N1 . . . . 2.0(3) ?
C5 C6 C7 C2 . . . . -0.3(3) ?
C5 C6 C7 Cl1 . . . . 179.12(16) ?
C10 C9 C14 O1 . . . . 179.3(2) ?
C8 C9 C14 O1 . . . . -3.1(3) ?
C10 C9 C14 C13 . . . . -1.5(3) ?
C8 C9 C14 C13 . . . . 176.1(2) ?
C9 C10 C11 C12 . . . . -0.3(3) ?
C9 C10 C11 C15 . . . . 177.6(2) ?
C6 C7 C2 C3 . . . . 0.1(3) ?
Cl1 C7 C2 C3 . . . . -179.31(17) ?
C6 C7 C2 C1 . . . . 179.4(2) ?
Cl1 C7 C2 C1 . . . . 0.0(3) ?
C7 C2 C3 C4 . . . . -0.1(3) ?
C1 C2 C3 C4 . . . . -179.4(2) ?
C2 C3 C4 C5 . . . . 0.2(4) ?
C6 C5 C4 C3 . . . . -0.4(3) ?
N1 C5 C4 C3 . . . . 179.5(2) ?
C10 C11 C12 C13 . . . . -0.6(3) ?
C15 C11 C12 C13 . . . . -178.4(2) ?
C11 C12 C13 C14 . . . . 0.4(4) ?
O1 C14 C13 C12 . . . . 179.9(2) ?
C9 C14 C13 C12 . . . . 0.6(3) ?

_cod_database_fobs_code 2243501
